data_7004133
loop_
_publ_author_name
'Jiang, Xin-Dong'
'Matsukawa, Shiro'
'Yamamoto, Yohsuke'

_publ_section_title
;
 Synthesis, structure and isomerization of arylphosphoranes with
 anti-apicophilic bonding modes using a novel bidentate ligand with two
 C2F5 groups
;
_journal_issue 28
_journal_name_full 'Dalton Transactions'
_journal_page_first 3678
_journal_page_last 3687
_journal_paper_doi 10.1039/b802947d
_journal_year 2008
_chemical_formula_sum 'C29 H15 F20 O3 P'
_chemical_formula_weight 822.38
_chemical_melting_point 117
_chemical_name_systematic
;
?
;
_space_group_IT_number 14
_symmetry_cell_setting monoclinic
_symmetry_space_group_name_Hall '-P 2ybc'
_symmetry_space_group_name_H-M 'P 1 21/c 1'
_atom_sites_solution_hydrogens geom
_atom_sites_solution_primary direct
_atom_sites_solution_secondary difmap
_audit_creation_method SHELXL-97
_cell_angle_alpha 90.00
_cell_angle_beta 101.8580(10)
_cell_angle_gamma 90.00
_cell_formula_units_Z 4
_cell_length_a 9.8670(2)
_cell_length_b 17.2000(3)
_cell_length_c 18.8740(3)
_cell_measurement_temperature 293
_cell_measurement_theta_max 27.9
_cell_measurement_theta_min 1.6
_cell_volume 3134.80(10)
_computing_cell_refinement 'HKL(Otwinowski, 1997)'
_computing_data_collection 'HKL(Otwinowski, 1997)'
_computing_data_reduction 'HKL(Otwinowski, 1997)'
_computing_structure_refinement 'SHELXL-97 (Sheldrick, 1997)'
_computing_structure_solution 'SHELXS-97 (Sheldrick, 1990)'
_diffrn_ambient_temperature 293
_diffrn_detector_area_resol_mean 10.00
_diffrn_measured_fraction_theta_full 0.992
_diffrn_measured_fraction_theta_max 0.992
_diffrn_measurement_device_type 'MacScience DIP2030 Imaging Plate'
_diffrn_measurement_method \w
_diffrn_radiation_monochromator graphite
_diffrn_radiation_source 'fine-focus sealed tube'
_diffrn_radiation_type MoK\a
_diffrn_radiation_wavelength 0.71069
_diffrn_reflns_av_R_equivalents 0.0000
_diffrn_reflns_av_sigmaI/netI 0.0169
_diffrn_reflns_limit_h_max 12
_diffrn_reflns_limit_h_min 0
_diffrn_reflns_limit_k_max 22
_diffrn_reflns_limit_k_min 0
_diffrn_reflns_limit_l_max 24
_diffrn_reflns_limit_l_min -24
_diffrn_reflns_number 7443
_diffrn_reflns_theta_full 27.91
_diffrn_reflns_theta_max 27.91
_diffrn_reflns_theta_min 1.62
_exptl_absorpt_coefficient_mu 0.240
_exptl_absorpt_correction_type none
_exptl_crystal_colour colorless
_exptl_crystal_density_diffrn 1.742
_exptl_crystal_density_method 'not measured'
_exptl_crystal_description plate
_exptl_crystal_F_000 1632
_exptl_crystal_size_max 0.60
_exptl_crystal_size_mid 0.60
_exptl_crystal_size_min 0.40
_refine_diff_density_max 0.546
_refine_diff_density_min -0.771
_refine_diff_density_rms 0.236
_refine_ls_extinction_method none
_refine_ls_goodness_of_fit_ref 1.153
_refine_ls_hydrogen_treatment constr
_refine_ls_matrix_type full
_refine_ls_number_parameters 479
_refine_ls_number_reflns 7443
_refine_ls_number_restraints 0
_refine_ls_restrained_S_all 1.153
_refine_ls_R_factor_all 0.0635
_refine_ls_R_factor_gt 0.0486
_refine_ls_shift/su_max 0.001
_refine_ls_shift/su_mean 0.000
_refine_ls_structure_factor_coef Fsqd
_refine_ls_weighting_details 'calc w=1/[\s^2^(Fo^2^)+(0.0973P)^2^+1.0257P] where P=(Fo^2^+2Fc^2^)/3'
_refine_ls_weighting_scheme calc
_refine_ls_wR_factor_gt 0.1443
_refine_ls_wR_factor_ref 0.1689
_reflns_number_gt 6481
_reflns_number_total 7443
_reflns_threshold_expression >2sigma(I)
_cod_data_source_file b802947d.txt
_cod_data_source_block compound13d
_cod_original_sg_symbol_H-M P21/c
_cod_database_code 7004133

loop_
_symmetry_equiv_pos_as_xyz
'x, y, z'
'-x, y+1/2, -z+1/2'
'-x, -y, -z'
'x, -y-1/2, z-1/2'

loop_
_atom_site_label
_atom_site_type_symbol
_atom_site_fract_x
_atom_site_fract_y
_atom_site_fract_z
_atom_site_U_iso_or_equiv
_atom_site_adp_type
_atom_site_occupancy
_atom_site_symmetry_multiplicity
_atom_site_calc_flag
_atom_site_refinement_flags
_atom_site_disorder_assembly
_atom_site_disorder_group
C1 C 0.22167(19) 0.06271(11) 0.65037(10) 0.0361(4) Uani 1 1 d . . .
C2 C 0.2339(2) -0.01738(13) 0.66069(13) 0.0475(5) Uani 1 1 d . . .
H2A H 0.2018 -0.0410 0.6984 0.057 Uiso 1 1 calc R . .
C3 C 0.2949(3) -0.06153(16) 0.61389(15) 0.0596(6) Uani 1 1 d . . .
H3A H 0.3039 -0.1150 0.6205 0.072 Uiso 1 1 calc R . .
C4 C 0.3422(3) -0.02642(19) 0.55764(16) 0.0685(8) Uani 1 1 d . . .
H4A H 0.3825 -0.0566 0.5267 0.082 Uiso 1 1 calc R . .
C5 C 0.3301(3) 0.05273(18) 0.54696(14) 0.0614(7) Uani 1 1 d . . .
H5A H 0.3617 0.0761 0.5090 0.074 Uiso 1 1 calc R . .
C6 C 0.2700(2) 0.09699(14) 0.59378(11) 0.0432(4) Uani 1 1 d . . .
C7 C 0.2474(2) 0.18433(13) 0.59060(10) 0.0406(4) Uani 1 1 d . . .
C8 C 0.1492(2) 0.21078(17) 0.51941(11) 0.0535(6) Uani 1 1 d . . .
C9 C 0.0162(3) 0.16257(19) 0.49333(13) 0.0614(7) Uani 1 1 d . . .
C10 C 0.3904(2) 0.22690(16) 0.60280(13) 0.0522(6) Uani 1 1 d . . .
C11 C 0.3956(3) 0.31635(19) 0.60477(18) 0.0695(8) Uani 1 1 d . . .
C12 C 0.00165(17) 0.18276(10) 0.71904(9) 0.0298(3) Uani 1 1 d . . .
C13 C -0.04471(19) 0.25533(11) 0.69192(11) 0.0375(4) Uani 1 1 d . . .
H13A H 0.0025 0.2821 0.6616 0.045 Uiso 1 1 calc R . .
C14 C -0.1616(2) 0.28744(13) 0.71026(13) 0.0456(5) Uani 1 1 d . . .
H14A H -0.1925 0.3361 0.6923 0.055 Uiso 1 1 calc R . .
C15 C -0.2328(2) 0.24769(13) 0.75511(13) 0.0467(5) Uani 1 1 d . . .
H15A H -0.3111 0.2699 0.7671 0.056 Uiso 1 1 calc R . .
C16 C -0.1883(2) 0.17562(13) 0.78208(12) 0.0443(5) Uani 1 1 d . . .
H16A H -0.2361 0.1488 0.8121 0.053 Uiso 1 1 calc R . .
C17 C -0.07107(19) 0.14365(10) 0.76375(10) 0.0334(4) Uani 1 1 d . . .
C18 C -0.0081(2) 0.06531(10) 0.78754(10) 0.0359(4) Uani 1 1 d . . .
C19 C -0.1100(3) -0.00198(12) 0.75952(14) 0.0500(5) Uani 1 1 d . . .
C20 C -0.1854(3) 0.00141(16) 0.67916(17) 0.0638(7) Uani 1 1 d . . .
C21 C 0.0406(3) 0.06494(12) 0.87203(11) 0.0449(5) Uani 1 1 d . . .
C22 C 0.1173(3) -0.00633(15) 0.91086(13) 0.0580(6) Uani 1 1 d . . .
C23 C 0.30328(18) 0.16379(10) 0.78061(9) 0.0315(3) Uani 1 1 d . . .
C24 C 0.3982(2) 0.11012(12) 0.81618(11) 0.0392(4) Uani 1 1 d . . .
H24A H 0.3886 0.0579 0.8034 0.047 Uiso 1 1 calc R . .
C25 C 0.5077(2) 0.13361(13) 0.87091(11) 0.0426(4) Uani 1 1 d . . .
H25A H 0.5714 0.0973 0.8942 0.051 Uiso 1 1 calc R . .
C26 C 0.52137(19) 0.21104(13) 0.89052(10) 0.0393(4) Uani 1 1 d . . .
C27 C 0.4274(2) 0.26510(12) 0.85502(12) 0.0431(4) Uani 1 1 d . . .
H27A H 0.4370 0.3173 0.8681 0.052 Uiso 1 1 calc R . .
C28 C 0.3195(2) 0.24181(11) 0.80021(11) 0.0386(4) Uani 1 1 d . . .
H28A H 0.2573 0.2785 0.7763 0.046 Uiso 1 1 calc R . .
C29 C 0.7092(3) 0.1869(2) 0.98975(14) 0.0644(7) Uani 1 1 d . . .
H29A H 0.6520 0.1494 1.0073 0.097 Uiso 1 1 calc R . .
H29B H 0.7640 0.2144 1.0299 0.097 Uiso 1 1 calc R . .
H29C H 0.7691 0.1608 0.9633 0.097 Uiso 1 1 calc R . .
O1 O 0.18471(13) 0.20461(8) 0.64771(7) 0.0350(3) Uani 1 1 d . . .
O2 O 0.10813(14) 0.05572(7) 0.75773(7) 0.0337(3) Uani 1 1 d . . .
O3 O 0.62379(17) 0.24059(11) 0.94332(9) 0.0556(4) Uani 1 1 d . . .
P1 P 0.16125(4) 0.13333(2) 0.70976(2) 0.02816(13) Uani 1 1 d . . .
F1 F 0.21678(19) 0.20975(14) 0.46413(8) 0.0844(6) Uani 1 1 d . . .
F2 F 0.10638(17) 0.28425(10) 0.52721(8) 0.0644(4) Uani 1 1 d . . .
F3 F -0.05654(17) 0.15676(12) 0.54351(9) 0.0747(5) Uani 1 1 d . . .
F4 F 0.0423(2) 0.09228(14) 0.47257(12) 0.1008(7) Uani 1 1 d . . .
F5 F -0.0615(2) 0.19859(15) 0.43714(10) 0.0937(6) Uani 1 1 d . . .
F6 F 0.46273(16) 0.20523(12) 0.55255(9) 0.0763(5) Uani 1 1 d . . .
F7 F 0.46322(13) 0.20243(10) 0.66736(8) 0.0606(4) Uani 1 1 d . . .
F8 F 0.3164(2) 0.34656(11) 0.64543(13) 0.0905(6) Uani 1 1 d . . .
F9 F 0.3599(2) 0.34579(14) 0.53865(12) 0.0987(7) Uani 1 1 d . . .
F10 F 0.5254(2) 0.33951(14) 0.63075(14) 0.0996(7) Uani 1 1 d . . .
F11 F -0.20981(19) -0.00690(11) 0.79868(11) 0.0794(5) Uani 1 1 d . . .
F12 F -0.04072(19) -0.06991(8) 0.76681(10) 0.0723(5) Uani 1 1 d . . .
F13 F -0.1017(2) 0.01658(14) 0.63552(9) 0.0878(6) Uani 1 1 d . . .
F14 F -0.2828(2) 0.05528(13) 0.66808(14) 0.1018(7) Uani 1 1 d . . .
F15 F -0.2483(3) -0.06530(12) 0.66016(14) 0.1072(8) Uani 1 1 d . . .
F16 F -0.06695(18) 0.07773(9) 0.90471(8) 0.0664(4) Uani 1 1 d . . .
F17 F 0.12860(16) 0.12535(8) 0.88875(7) 0.0531(3) Uani 1 1 d . . .
F18 F 0.2202(2) -0.02950(10) 0.88108(9) 0.0733(5) Uani 1 1 d . . .
F19 F 0.0332(2) -0.06567(10) 0.91124(11) 0.0865(6) Uani 1 1 d . . .
F20 F 0.1686(3) 0.01165(12) 0.97918(9) 0.0867(6) Uani 1 1 d . . .

loop_
_atom_site_aniso_label
_atom_site_aniso_U_11
_atom_site_aniso_U_22
_atom_site_aniso_U_33
_atom_site_aniso_U_23
_atom_site_aniso_U_13
_atom_site_aniso_U_12
C1 0.0334(9) 0.0429(10) 0.0333(8) -0.0064(7) 0.0101(7) 0.0039(7)
C2 0.0502(12) 0.0432(11) 0.0516(11) -0.0086(9) 0.0161(9) 0.0071(9)
C3 0.0564(14) 0.0560(14) 0.0680(15) -0.0192(12) 0.0165(12) 0.0142(11)
C4 0.0627(16) 0.084(2) 0.0642(16) -0.0248(14) 0.0258(12) 0.0208(14)
C5 0.0567(14) 0.0863(19) 0.0480(12) -0.0066(12) 0.0265(11) 0.0147(13)
C6 0.0371(10) 0.0604(13) 0.0343(9) -0.0025(8) 0.0125(7) 0.0073(9)
C7 0.0333(9) 0.0593(12) 0.0321(8) 0.0092(8) 0.0136(7) 0.0035(8)
C8 0.0476(12) 0.0813(17) 0.0336(10) 0.0119(10) 0.0130(8) 0.0075(11)
C9 0.0523(13) 0.0866(19) 0.0413(11) -0.0022(12) 0.0004(9) 0.0105(13)
C10 0.0356(10) 0.0775(16) 0.0477(11) 0.0171(11) 0.0184(8) 0.0002(10)
C11 0.0496(14) 0.0789(19) 0.0824(19) 0.0265(15) 0.0193(13) -0.0113(13)
C12 0.0287(8) 0.0292(8) 0.0330(8) -0.0004(6) 0.0098(6) -0.0019(6)
C13 0.0331(9) 0.0350(9) 0.0458(10) 0.0069(7) 0.0114(7) 0.0012(7)
C14 0.0359(10) 0.0385(10) 0.0631(13) 0.0052(9) 0.0117(9) 0.0070(8)
C15 0.0352(10) 0.0479(11) 0.0604(13) -0.0016(9) 0.0179(9) 0.0066(8)
C16 0.0390(10) 0.0453(11) 0.0550(11) 0.0008(9) 0.0244(9) -0.0012(8)
C17 0.0352(9) 0.0295(8) 0.0382(9) -0.0006(7) 0.0143(7) -0.0027(6)
C18 0.0429(10) 0.0303(8) 0.0388(9) 0.0018(7) 0.0188(7) -0.0024(7)
C19 0.0555(13) 0.0343(10) 0.0651(14) 0.0007(9) 0.0241(10) -0.0123(9)
C20 0.0609(15) 0.0501(14) 0.0769(17) -0.0121(12) 0.0059(13) -0.0182(11)
C21 0.0625(13) 0.0395(10) 0.0400(10) 0.0030(8) 0.0277(9) 0.0010(9)
C22 0.0827(18) 0.0508(13) 0.0439(11) 0.0109(10) 0.0207(11) 0.0044(12)
C23 0.0309(8) 0.0344(8) 0.0299(8) 0.0011(6) 0.0083(6) 0.0005(6)
C24 0.0387(10) 0.0351(9) 0.0428(10) 0.0023(7) 0.0059(8) 0.0036(7)
C25 0.0359(10) 0.0475(11) 0.0424(10) 0.0051(8) 0.0034(8) 0.0057(8)
C26 0.0308(9) 0.0532(11) 0.0342(9) -0.0026(8) 0.0073(7) -0.0044(8)
C27 0.0408(10) 0.0389(10) 0.0482(11) -0.0079(8) 0.0060(8) -0.0019(8)
C28 0.0368(9) 0.0348(9) 0.0427(10) -0.0006(7) 0.0042(7) 0.0026(7)
C29 0.0451(13) 0.095(2) 0.0475(12) 0.0010(13) -0.0038(10) 0.0010(13)
O1 0.0345(6) 0.0415(7) 0.0322(6) 0.0066(5) 0.0144(5) 0.0017(5)
O2 0.0408(7) 0.0275(6) 0.0366(6) 0.0003(5) 0.0170(5) 0.0019(5)
O3 0.0408(8) 0.0693(11) 0.0504(9) -0.0077(8) -0.0051(7) -0.0056(7)
P1 0.0288(2) 0.0297(2) 0.0275(2) 0.00012(15) 0.00928(16) 0.00054(15)
F1 0.0728(11) 0.1492(18) 0.0377(7) 0.0219(9) 0.0263(7) 0.0121(11)
F2 0.0623(9) 0.0704(10) 0.0584(8) 0.0262(7) 0.0074(7) 0.0091(7)
F3 0.0531(9) 0.1074(14) 0.0623(9) -0.0022(9) 0.0090(7) -0.0181(8)
F4 0.0819(13) 0.1082(16) 0.0969(14) -0.0459(12) -0.0170(11) 0.0160(11)
F5 0.0728(12) 0.1375(18) 0.0575(9) 0.0164(11) -0.0174(8) 0.0077(11)
F6 0.0518(8) 0.1161(14) 0.0731(10) 0.0145(10) 0.0411(8) 0.0022(8)
F7 0.0359(6) 0.0844(11) 0.0597(8) 0.0205(7) 0.0054(6) -0.0038(6)
F8 0.0947(14) 0.0632(11) 0.1268(17) 0.0015(11) 0.0536(13) -0.0122(10)
F9 0.0889(14) 0.1038(15) 0.1024(15) 0.0553(13) 0.0173(11) -0.0126(11)
F10 0.0606(11) 0.1025(15) 0.1319(18) 0.0260(13) 0.0110(11) -0.0317(10)
F11 0.0759(11) 0.0743(11) 0.1008(13) 0.0035(9) 0.0480(10) -0.0311(9)
F12 0.0879(12) 0.0280(6) 0.0982(13) 0.0001(7) 0.0130(9) -0.0071(7)
F13 0.0917(13) 0.1159(16) 0.0550(9) -0.0169(10) 0.0129(9) -0.0334(12)
F14 0.0826(14) 0.0925(15) 0.1115(16) -0.0185(12) -0.0237(12) 0.0084(11)
F15 0.1157(17) 0.0711(12) 0.1216(17) -0.0211(12) -0.0065(14) -0.0510(12)
F16 0.0846(11) 0.0731(10) 0.0550(8) 0.0119(7) 0.0459(8) 0.0143(8)
F17 0.0793(9) 0.0432(7) 0.0382(6) -0.0062(5) 0.0150(6) -0.0078(6)
F18 0.0880(12) 0.0702(10) 0.0659(9) 0.0196(8) 0.0259(8) 0.0290(9)
F19 0.1166(16) 0.0541(9) 0.0916(13) 0.0311(9) 0.0277(12) -0.0089(9)
F20 0.1347(17) 0.0823(12) 0.0411(8) 0.0144(8) 0.0134(9) 0.0118(11)

loop_
_atom_type_symbol
_atom_type_description
_atom_type_scat_dispersion_real
_atom_type_scat_dispersion_imag
_atom_type_scat_source
C C 0.0033 0.0016 'International Tables Vol C Tables 4.2.6.8 and 6.1.1.4'
H H 0.0000 0.0000 'International Tables Vol C Tables 4.2.6.8 and 6.1.1.4'
O O 0.0106 0.0060 'International Tables Vol C Tables 4.2.6.8 and 6.1.1.4'
F F 0.0171 0.0103 'International Tables Vol C Tables 4.2.6.8 and 6.1.1.4'
P P 0.1023 0.0942 'International Tables Vol C Tables 4.2.6.8 and 6.1.1.4'

loop_
_geom_angle_atom_site_label_1
_geom_angle_atom_site_label_2
_geom_angle_atom_site_label_3
_geom_angle
_geom_angle_site_symmetry_1
_geom_angle_site_symmetry_3
_geom_angle_publ_flag
C6 C1 C2 119.61(18) . . ?
C6 C1 P1 113.30(15) . . ?
C2 C1 P1 126.83(15) . . ?
C3 C2 C1 119.2(2) . . ?
C3 C2 H2A 120.4 . . ?
C1 C2 H2A 120.4 . . ?
C4 C3 C2 120.5(3) . . ?
C4 C3 H3A 119.8 . . ?
C2 C3 H3A 119.8 . . ?
C5 C4 C3 120.7(2) . . ?
C5 C4 H4A 119.6 . . ?
C3 C4 H4A 119.6 . . ?
C4 C5 C6 119.0(2) . . ?
C4 C5 H5A 120.5 . . ?
C6 C5 H5A 120.5 . . ?
C1 C6 C5 121.1(2) . . ?
C1 C6 C7 112.32(16) . . ?
C5 C6 C7 126.6(2) . . ?
O1 C7 C6 107.60(15) . . ?
O1 C7 C8 107.38(16) . . ?
C6 C7 C8 112.61(19) . . ?
O1 C7 C10 107.42(18) . . ?
C6 C7 C10 109.65(17) . . ?
C8 C7 C10 111.93(17) . . ?
F1 C8 F2 108.2(2) . . ?
F1 C8 C9 105.6(2) . . ?
F2 C8 C9 105.9(2) . . ?
F1 C8 C7 110.20(18) . . ?
F2 C8 C7 109.5(2) . . ?
C9 C8 C7 117.1(2) . . ?
F3 C9 F4 108.5(3) . . ?
F3 C9 F5 107.6(2) . . ?
F4 C9 F5 107.9(2) . . ?
F3 C9 C8 111.6(2) . . ?
F4 C9 C8 112.6(2) . . ?
F5 C9 C8 108.5(3) . . ?
F7 C10 F6 106.72(19) . . ?
F7 C10 C11 106.3(2) . . ?
F6 C10 C11 105.8(2) . . ?
F7 C10 C7 106.50(16) . . ?
F6 C10 C7 111.0(2) . . ?
C11 C10 C7 119.7(2) . . ?
F8 C11 F9 109.0(3) . . ?
F8 C11 F10 108.0(3) . . ?
F9 C11 F10 106.3(2) . . ?
F8 C11 C10 112.9(2) . . ?
F9 C11 C10 111.0(3) . . ?
F10 C11 C10 109.4(2) . . ?
C17 C12 C13 119.12(16) . . ?
C17 C12 P1 113.30(13) . . ?
C13 C12 P1 127.34(13) . . ?
C14 C13 C12 119.59(17) . . ?
C14 C13 H13A 120.2 . . ?
C12 C13 H13A 120.2 . . ?
C13 C14 C15 120.55(19) . . ?
C13 C14 H14A 119.7 . . ?
C15 C14 H14A 119.7 . . ?
C16 C15 C14 120.45(18) . . ?
C16 C15 H15A 119.8 . . ?
C14 C15 H15A 119.8 . . ?
C15 C16 C17 118.88(18) . . ?
C15 C16 H16A 120.6 . . ?
C17 C16 H16A 120.6 . . ?
C16 C17 C12 121.41(17) . . ?
C16 C17 C18 126.26(17) . . ?
C12 C17 C18 112.33(15) . . ?
O2 C18 C17 107.99(14) . . ?
O2 C18 C19 107.72(15) . . ?
C17 C18 C19 111.42(17) . . ?
O2 C18 C21 107.80(16) . . ?
C17 C18 C21 109.09(15) . . ?
C19 C18 C21 112.65(16) . . ?
F12 C19 F11 107.56(19) . . ?
F12 C19 C20 105.4(2) . . ?
F11 C19 C20 106.3(2) . . ?
F12 C19 C18 109.44(19) . . ?
F11 C19 C18 110.74(19) . . ?
C20 C19 C18 116.95(18) . . ?
F13 C20 F15 109.0(3) . . ?
F13 C20 F14 107.1(3) . . ?
F15 C20 F14 106.4(2) . . ?
F13 C20 C19 112.7(2) . . ?
F15 C20 C19 109.8(2) . . ?
F14 C20 C19 111.7(2) . . ?
F17 C21 F16 107.21(17) . . ?
F17 C21 C22 105.8(2) . . ?
F16 C21 C22 105.47(17) . . ?
F17 C21 C18 106.43(15) . . ?
F16 C21 C18 110.99(19) . . ?
C22 C21 C18 120.26(18) . . ?
F19 C22 F18 108.0(2) . . ?
F19 C22 F20 106.9(2) . . ?
F18 C22 F20 108.2(3) . . ?
F19 C22 C21 111.7(2) . . ?
F18 C22 C21 112.49(18) . . ?
F20 C22 C21 109.2(2) . . ?
C24 C23 C28 118.93(17) . . ?
C24 C23 P1 120.66(14) . . ?
C28 C23 P1 120.41(14) . . ?
C23 C24 C25 120.67(19) . . ?
C23 C24 H24A 119.7 . . ?
C25 C24 H24A 119.7 . . ?
C26 C25 C24 119.76(18) . . ?
C26 C25 H25A 120.1 . . ?
C24 C25 H25A 120.1 . . ?
O3 C26 C25 124.89(19) . . ?
O3 C26 C27 115.17(19) . . ?
C25 C26 C27 119.94(18) . . ?
C28 C27 C26 120.23(19) . . ?
C28 C27 H27A 119.9 . . ?
C26 C27 H27A 119.9 . . ?
C27 C28 C23 120.46(18) . . ?
C27 C28 H28A 119.8 . . ?
C23 C28 H28A 119.8 . . ?
O3 C29 H29A 109.5 . . ?
O3 C29 H29B 109.5 . . ?
H29A C29 H29B 109.5 . . ?
O3 C29 H29C 109.5 . . ?
H29A C29 H29C 109.5 . . ?
H29B C29 H29C 109.5 . . ?
C7 O1 P1 119.02(12) . . ?
C18 O2 P1 118.61(11) . . ?
C26 O3 C29 117.7(2) . . ?
O1 P1 O2 167.89(7) . . ?
O1 P1 C23 95.94(7) . . ?
O2 P1 C23 96.17(7) . . ?
O1 P1 C12 88.47(7) . . ?
O2 P1 C12 87.12(7) . . ?
C23 P1 C12 110.29(8) . . ?
O1 P1 C1 87.16(8) . . ?
O2 P1 C1 88.89(8) . . ?
C23 P1 C1 110.17(8) . . ?
C12 P1 C1 139.54(8) . . ?

loop_
_geom_bond_atom_site_label_1
_geom_bond_atom_site_label_2
_geom_bond_distance
_geom_bond_site_symmetry_2
_geom_bond_publ_flag
C1 C6 1.387(3) . ?
C1 C2 1.393(3) . ?
C1 P1 1.8335(18) . ?
C2 C3 1.392(3) . ?
C2 H2A 0.9300 . ?
C3 C4 1.383(4) . ?
C3 H3A 0.9300 . ?
C4 C5 1.378(4) . ?
C4 H4A 0.9300 . ?
C5 C6 1.388(3) . ?
C5 H5A 0.9300 . ?
C6 C7 1.518(3) . ?
C7 O1 1.393(2) . ?
C7 C8 1.554(3) . ?
C7 C10 1.564(3) . ?
C8 F1 1.349(2) . ?
C8 F2 1.350(3) . ?
C8 C9 1.545(4) . ?
C9 F3 1.305(3) . ?
C9 F4 1.313(4) . ?
C9 F5 1.328(3) . ?
C10 F7 1.349(3) . ?
C10 F6 1.351(3) . ?
C10 C11 1.540(4) . ?
C11 F8 1.310(4) . ?
C11 F9 1.326(4) . ?
C11 F10 1.335(3) . ?
C12 C17 1.388(2) . ?
C12 C13 1.390(2) . ?
C12 P1 1.8294(17) . ?
C13 C14 1.385(3) . ?
C13 H13A 0.9300 . ?
C14 C15 1.386(3) . ?
C14 H14A 0.9300 . ?
C15 C16 1.377(3) . ?
C15 H15A 0.9300 . ?
C16 C17 1.388(3) . ?
C16 H16A 0.9300 . ?
C17 C18 1.513(3) . ?
C18 O2 1.387(2) . ?
C18 C19 1.553(3) . ?
C18 C21 1.568(3) . ?
C19 F12 1.346(3) . ?
C19 F11 1.350(3) . ?
C19 C20 1.547(4) . ?
C20 F13 1.307(4) . ?
C20 F15 1.318(3) . ?
C20 F14 1.320(4) . ?
C21 F17 1.349(3) . ?
C21 F16 1.351(2) . ?
C21 C22 1.544(3) . ?
C22 F19 1.316(3) . ?
C22 F18 1.319(3) . ?
C22 F20 1.321(3) . ?
C23 C24 1.386(3) . ?
C23 C28 1.393(3) . ?
C23 P1 1.8045(18) . ?
C24 C25 1.393(3) . ?
C24 H24A 0.9300 . ?
C25 C26 1.381(3) . ?
C25 H25A 0.9300 . ?
C26 O3 1.363(2) . ?
C26 C27 1.385(3) . ?
C27 C28 1.383(3) . ?
C27 H27A 0.9300 . ?
C28 H28A 0.9300 . ?
C29 O3 1.423(3) . ?
C29 H29A 0.9600 . ?
C29 H29B 0.9600 . ?
C29 H29C 0.9600 . ?
O1 P1 1.7435(13) . ?
O2 P1 1.7526(13) . ?

loop_
_geom_torsion_atom_site_label_1
_geom_torsion_atom_site_label_2
_geom_torsion_atom_site_label_3
_geom_torsion_atom_site_label_4
_geom_torsion
_geom_torsion_site_symmetry_1
_geom_torsion_site_symmetry_2
_geom_torsion_site_symmetry_3
_geom_torsion_site_symmetry_4
_geom_torsion_publ_flag
C6 C1 C2 C3 0.1(3) . . . . ?
P1 C1 C2 C3 -173.57(18) . . . . ?
C1 C2 C3 C4 -0.3(4) . . . . ?
C2 C3 C4 C5 0.1(4) . . . . ?
C3 C4 C5 C6 0.2(4) . . . . ?
C2 C1 C6 C5 0.2(3) . . . . ?
P1 C1 C6 C5 174.73(19) . . . . ?
C2 C1 C6 C7 179.69(19) . . . . ?
P1 C1 C6 C7 -5.8(2) . . . . ?
C4 C5 C6 C1 -0.4(4) . . . . ?
C4 C5 C6 C7 -179.8(2) . . . . ?
C1 C6 C7 O1 0.8(2) . . . . ?
C5 C6 C7 O1 -179.8(2) . . . . ?
C1 C6 C7 C8 -117.33(19) . . . . ?
C5 C6 C7 C8 62.1(3) . . . . ?
C1 C6 C7 C10 117.35(19) . . . . ?
C5 C6 C7 C10 -63.2(3) . . . . ?
O1 C7 C8 F1 165.6(2) . . . . ?
C6 C7 C8 F1 -76.2(3) . . . . ?
C10 C7 C8 F1 47.9(3) . . . . ?
O1 C7 C8 F2 46.7(2) . . . . ?
C6 C7 C8 F2 164.98(17) . . . . ?
C10 C7 C8 F2 -70.9(2) . . . . ?
O1 C7 C8 C9 -73.7(3) . . . . ?
C6 C7 C8 C9 44.5(3) . . . . ?
C10 C7 C8 C9 168.6(2) . . . . ?
F1 C8 C9 F3 177.7(2) . . . . ?
F2 C8 C9 F3 -67.7(3) . . . . ?
C7 C8 C9 F3 54.6(3) . . . . ?
F1 C8 C9 F4 55.4(3) . . . . ?
F2 C8 C9 F4 170.0(2) . . . . ?
C7 C8 C9 F4 -67.7(3) . . . . ?
F1 C8 C9 F5 -64.0(3) . . . . ?
F2 C8 C9 F5 50.6(3) . . . . ?
C7 C8 C9 F5 172.9(2) . . . . ?
O1 C7 C10 F7 59.3(2) . . . . ?
C6 C7 C10 F7 -57.4(2) . . . . ?
C8 C7 C10 F7 176.92(19) . . . . ?
O1 C7 C10 F6 175.08(17) . . . . ?
C6 C7 C10 F6 58.4(2) . . . . ?
C8 C7 C10 F6 -67.3(3) . . . . ?
O1 C7 C10 C11 -61.2(3) . . . . ?
C6 C7 C10 C11 -177.8(2) . . . . ?
C8 C7 C10 C11 56.5(3) . . . . ?
F7 C10 C11 F8 -74.0(3) . . . . ?
F6 C10 C11 F8 172.8(2) . . . . ?
C7 C10 C11 F8 46.6(3) . . . . ?
F7 C10 C11 F9 163.3(2) . . . . ?
F6 C10 C11 F9 50.1(3) . . . . ?
C7 C10 C11 F9 -76.1(3) . . . . ?
F7 C10 C11 F10 46.3(3) . . . . ?
F6 C10 C11 F10 -66.9(3) . . . . ?
C7 C10 C11 F10 166.9(2) . . . . ?
C17 C12 C13 C14 0.4(3) . . . . ?
P1 C12 C13 C14 -173.51(16) . . . . ?
C12 C13 C14 C15 -0.3(3) . . . . ?
C13 C14 C15 C16 0.0(4) . . . . ?
C14 C15 C16 C17 0.2(3) . . . . ?
C15 C16 C17 C12 0.0(3) . . . . ?
C15 C16 C17 C18 -179.4(2) . . . . ?
C13 C12 C17 C16 -0.3(3) . . . . ?
P1 C12 C17 C16 174.46(16) . . . . ?
C13 C12 C17 C18 179.18(17) . . . . ?
P1 C12 C17 C18 -6.1(2) . . . . ?
C16 C17 C18 O2 -179.70(19) . . . . ?
C12 C17 C18 O2 0.8(2) . . . . ?
C16 C17 C18 C19 62.2(3) . . . . ?
C12 C17 C18 C19 -117.27(18) . . . . ?
C16 C17 C18 C21 -62.8(3) . . . . ?
C12 C17 C18 C21 117.74(18) . . . . ?
O2 C18 C19 F12 47.4(2) . . . . ?
C17 C18 C19 F12 165.71(17) . . . . ?
C21 C18 C19 F12 -71.3(2) . . . . ?
O2 C18 C19 F11 165.85(18) . . . . ?
C17 C18 C19 F11 -75.9(2) . . . . ?
C21 C18 C19 F11 47.1(3) . . . . ?
O2 C18 C19 C20 -72.2(2) . . . . ?
C17 C18 C19 C20 46.1(3) . . . . ?
C21 C18 C19 C20 169.0(2) . . . . ?
F12 C19 C20 F13 -74.5(3) . . . . ?
F11 C19 C20 F13 171.5(2) . . . . ?
C18 C19 C20 F13 47.3(3) . . . . ?
F12 C19 C20 F15 47.2(3) . . . . ?
F11 C19 C20 F15 -66.8(3) . . . . ?
C18 C19 C20 F15 169.0(2) . . . . ?
F12 C19 C20 F14 164.9(2) . . . . ?
F11 C19 C20 F14 50.9(3) . . . . ?
C18 C19 C20 F14 -73.3(3) . . . . ?
O2 C18 C21 F17 60.79(19) . . . . ?
C17 C18 C21 F17 -56.2(2) . . . . ?
C19 C18 C21 F17 179.49(17) . . . . ?
O2 C18 C21 F16 177.11(15) . . . . ?
C17 C18 C21 F16 60.1(2) . . . . ?
C19 C18 C21 F16 -64.2(2) . . . . ?
O2 C18 C21 C22 -59.2(2) . . . . ?
C17 C18 C21 C22 -176.22(19) . . . . ?
C19 C18 C21 C22 59.5(3) . . . . ?
F17 C21 C22 F19 167.06(19) . . . . ?
F16 C21 C22 F19 53.7(3) . . . . ?
C18 C21 C22 F19 -72.6(3) . . . . ?
F17 C21 C22 F18 -71.2(2) . . . . ?
F16 C21 C22 F18 175.4(2) . . . . ?
C18 C21 C22 F18 49.1(3) . . . . ?
F17 C21 C22 F20 48.9(3) . . . . ?
F16 C21 C22 F20 -64.5(3) . . . . ?
C18 C21 C22 F20 169.3(2) . . . . ?
C28 C23 C24 C25 0.3(3) . . . . ?
P1 C23 C24 C25 -179.94(15) . . . . ?
C23 C24 C25 C26 0.6(3) . . . . ?
C24 C25 C26 O3 179.74(19) . . . . ?
C24 C25 C26 C27 -1.0(3) . . . . ?
O3 C26 C27 C28 179.70(19) . . . . ?
C25 C26 C27 C28 0.3(3) . . . . ?
C26 C27 C28 C23 0.6(3) . . . . ?
C24 C23 C28 C27 -0.9(3) . . . . ?
P1 C23 C28 C27 179.30(16) . . . . ?
C6 C7 O1 P1 5.0(2) . . . . ?
C8 C7 O1 P1 126.50(16) . . . . ?
C10 C7 O1 P1 -112.95(16) . . . . ?
C17 C18 O2 P1 5.20(19) . . . . ?
C19 C18 O2 P1 125.65(15) . . . . ?
C21 C18 O2 P1 -112.54(14) . . . . ?
C25 C26 O3 C29 -11.0(3) . . . . ?
C27 C26 O3 C29 169.6(2) . . . . ?
C7 O1 P1 O2 -78.1(3) . . . . ?
C7 O1 P1 C23 102.98(14) . . . . ?
C7 O1 P1 C12 -146.77(14) . . . . ?
C7 O1 P1 C1 -7.01(14) . . . . ?
C18 O2 P1 O1 -76.0(3) . . . . ?
C18 O2 P1 C23 102.86(14) . . . . ?
C18 O2 P1 C12 -7.25(14) . . . . ?
C18 O2 P1 C1 -146.97(14) . . . . ?
C24 C23 P1 O1 -131.89(15) . . . . ?
C28 C23 P1 O1 47.87(16) . . . . ?
C24 C23 P1 O2 48.34(16) . . . . ?
C28 C23 P1 O2 -131.90(15) . . . . ?
C24 C23 P1 C12 137.55(15) . . . . ?
C28 C23 P1 C12 -42.69(17) . . . . ?
C24 C23 P1 C1 -42.74(17) . . . . ?
C28 C23 P1 C1 137.02(15) . . . . ?
C17 C12 P1 O1 176.04(14) . . . . ?
C13 C12 P1 O1 -9.72(17) . . . . ?
C17 C12 P1 O2 7.33(14) . . . . ?
C13 C12 P1 O2 -178.44(17) . . . . ?
C17 C12 P1 C23 -88.19(15) . . . . ?
C13 C12 P1 C23 86.04(18) . . . . ?
C17 C12 P1 C1 92.23(17) . . . . ?
C13 C12 P1 C1 -93.5(2) . . . . ?
C6 C1 P1 O1 7.07(15) . . . . ?
C2 C1 P1 O1 -178.92(19) . . . . ?
C6 C1 P1 O2 175.61(15) . . . . ?
C2 C1 P1 O2 -10.37(19) . . . . ?
C6 C1 P1 C23 -88.22(16) . . . . ?
C2 C1 P1 C23 85.8(2) . . . . ?
C6 C1 P1 C12 91.36(18) . . . . ?
C2 C1 P1 C12 -94.6(2) . . . . ?

loop_
_cod_related_entry_id
_cod_related_entry_database
_cod_related_entry_code
1 ChemSpider 30652667
